data_1007091
loop_
_publ_author_name
'Averbuch-Pouchot, M T'
'Durif, A'

_publ_section_title
;
Crystal Chemistry of M(II) Ag (P O~3~)~3~ Polyphosphates for M(II) =
Zn,Co,Ni,Mg and M(II)~4~ Na~4~ (P~4~ O~12~)~3~ Tetrametaphosphates for
M(II)=Zn,Co,Ni: Crystal Structures of Zn Ag (P O~3~)~3~ and Zn~4~ Na~4~
(P~4~ O~12~)~3~
;
_journal_coden_ASTM JSSCBI
_journal_name_full 'Journal of Solid State Chemistry'
_journal_page_first 341
_journal_page_last 352
_journal_paper_doi 10.1016/S0022-4596(83)80012-7
_journal_volume 49
_journal_year 1983
_chemical_formula_structural 'Zn Na (P O3)3'
_chemical_formula_sum 'Na O9 P3 Zn'
_chemical_name_systematic 'Zinc sodium catena-phosphate'
_space_group_IT_number 220
_symmetry_cell_setting cubic
_symmetry_Int_Tables_number 220
_symmetry_space_group_name_Hall 'I -4bd 2c 3'
_symmetry_space_group_name_H-M 'I -4 3 d'
_cell_angle_alpha 90
_cell_angle_beta 90
_cell_angle_gamma 90
_cell_formula_units_Z 16
_cell_length_a 14.58
_cell_length_b 14.58
_cell_length_c 14.58
_cell_volume 3099.4
_refine_ls_R_factor_all 0.045
_cod_database_code 1007091

loop_
_symmetry_equiv_pos_as_xyz
x,y,z
1/2+x,1/2-y,-z
-x,1/2+y,1/2-z
1/2-x,-y,1/2+z
1/4+x,1/4+z,1/4+y
3/4+x,1/4-z,3/4-y
1/4-x,3/4-z,3/4+y
3/4-x,3/4+z,1/4-y
y,z,x
1/2-y,-z,1/2+x
1/2+y,1/2-z,-x
-y,1/2+z,1/2-x
1/4+z,1/4+y,1/4+x
1/4-z,3/4-y,3/4+x
3/4-z,3/4+y,1/4-x
3/4+z,1/4-y,3/4-x
z,x,y
-z,1/2+x,1/2-y
1/2-z,-x,1/2+y
1/2+z,1/2-x,-y
1/4+y,1/4+x,1/4+z
3/4-y,3/4+x,1/4-z
3/4+y,1/4-x,3/4-z
1/4-y,3/4-x,3/4+z
1/2+x,1/2+y,1/2+z
x,-y,1/2-z
1/2-x,y,-z
-x,1/2-y,z
3/4+x,3/4+z,3/4+y
1/4+x,3/4-z,1/4-y
3/4-x,1/4-z,1/4+y
1/4-x,1/4+z,3/4-y
1/2+y,1/2+z,1/2+x
-y,1/2-z,x
y,-z,1/2-x
1/2-y,z,-x
3/4+z,3/4+y,3/4+x
3/4-z,1/4-y,1/4+x
1/4-z,1/4+y,3/4-x
1/4+z,3/4-y,1/4-x
1/2+z,1/2+x,1/2+y
1/2-z,x,-y
-z,1/2-x,y
z,-x,1/2-y
3/4+y,3/4+x,3/4+z
1/4-y,1/4+x,3/4-z
1/4+y,3/4-x,1/4-z
3/4-y,1/4-x,1/4+z

loop_
_atom_site_label
_atom_site_type_symbol
_atom_site_symmetry_multiplicity
_atom_site_Wyckoff_symbol
_atom_site_fract_x
_atom_site_fract_y
_atom_site_fract_z
_atom_site_occupancy
_atom_site_attached_hydrogens
_atom_site_calc_flag
Zn1 Zn2+ 16 c 0.2350(2) 0.2350(2) 0.2350(2) 1. 0 d
P1 P5+ 48 e 0.3281(1) 0.3914(1) 0.1140(1) 1. 0 d
Na1 Na1+ 16 c 0.1097(8) 0.1097(8) 0.1097(8) 1. 0 d
O1 O2- 48 e 0.0837(4) 0.0532(4) 0.4182(4) 1. 0 d
O2 O2- 48 e 0.4767(4) 0.1096(4) 0.3838(4) 1. 0 d
O3 O2- 48 e 0.2240(4) 0.4217(4) 0.0984(4) 1. 0 d

loop_
_atom_type_symbol
_atom_type_oxidation_number
Zn2+ 2.000
P5+ 5.000
Na1+ 1.000
O2- -2.000
